data_7015541
loop_
_publ_author_name
'Katsenis, Athanassios D.'
'Kessler, Vadim G.'
'Papaefstathiou, Giannis S.'

_publ_section_title
;
 High-spin Ni(II) clusters: triangles and planar tetranuclear
 complexes.
;
_journal_issue 17
_journal_name_full 'Dalton transactions (Cambridge, England : 2003)'
_journal_page_first 4590
_journal_page_last 4598
_journal_paper_doi 10.1039/c0dt01705a
_journal_volume 40
_journal_year 2011
_chemical_formula_sum 'C50.5 H51.75 I2 N8 Ni3 O10.5'
_chemical_formula_weight 1368.68
_chemical_name_systematic
;
?
;
_space_group_IT_number 14
_symmetry_cell_setting monoclinic
_symmetry_space_group_name_Hall '-P 2ybc'
_symmetry_space_group_name_H-M 'P 1 21/c 1'
_atom_sites_solution_hydrogens geom
_atom_sites_solution_primary direct
_atom_sites_solution_secondary difmap
_audit_creation_method SHELXL-97
_cell_angle_alpha 90.00
_cell_angle_beta 99.9160(10)
_cell_angle_gamma 90.00
_cell_formula_units_Z 4
_cell_length_a 24.004(2)
_cell_length_b 15.6042(14)
_cell_length_c 15.6950(15)
_cell_measurement_reflns_used 9990
_cell_measurement_temperature 296(2)
_cell_measurement_theta_max 25.93
_cell_measurement_theta_min 2.58
_cell_volume 5790.9(9)
_computing_cell_refinement 'Bruker SAINT'
_computing_data_collection 'Bruker APEX2'
_computing_data_reduction 'Bruker SAINT'
_computing_molecular_graphics 'Bruker SHELXTL'
_computing_publication_material 'Bruker SHELXTL'
_computing_structure_refinement 'SHELXL-97 (Sheldrick, 2008)'
_computing_structure_solution 'SHELXS-97 (Sheldrick, 2008)'
_diffrn_ambient_temperature 296(2)
_diffrn_measured_fraction_theta_full 0.996
_diffrn_measured_fraction_theta_max 0.996
_diffrn_measurement_device_type 'Bruker APEX-II CCD'
_diffrn_measurement_method 'Omega scan'
_diffrn_radiation_monochromator graphite
_diffrn_radiation_source 'fine-focus sealed tube'
_diffrn_radiation_type MoK\a
_diffrn_radiation_wavelength 0.71073
_diffrn_reflns_av_R_equivalents 0.0292
_diffrn_reflns_av_sigmaI/netI 0.0325
_diffrn_reflns_limit_h_max 29
_diffrn_reflns_limit_h_min -29
_diffrn_reflns_limit_k_max 11
_diffrn_reflns_limit_k_min -19
_diffrn_reflns_limit_l_max 16
_diffrn_reflns_limit_l_min -19
_diffrn_reflns_number 34516
_diffrn_reflns_theta_full 26.00
_diffrn_reflns_theta_max 26.00
_diffrn_reflns_theta_min 2.58
_exptl_absorpt_coefficient_mu 2.092
_exptl_absorpt_correction_T_max 0.7874
_exptl_absorpt_correction_T_min 0.5280
_exptl_absorpt_correction_type multi-scan
_exptl_absorpt_process_details 'Bruker SADABS'
_exptl_crystal_colour green
_exptl_crystal_density_diffrn 1.570
_exptl_crystal_density_meas ?
_exptl_crystal_density_method 'not measured'
_exptl_crystal_description plate
_exptl_crystal_F_000 2739
_exptl_crystal_size_max 0.35
_exptl_crystal_size_mid 0.30
_exptl_crystal_size_min 0.12
_refine_diff_density_max 1.386
_refine_diff_density_min -1.097
_refine_diff_density_rms 0.111
_refine_ls_extinction_coef none
_refine_ls_extinction_method none
_refine_ls_goodness_of_fit_ref 1.078
_refine_ls_hydrogen_treatment constr
_refine_ls_matrix_type full
_refine_ls_number_parameters 659
_refine_ls_number_reflns 11340
_refine_ls_number_restraints 687
_refine_ls_restrained_S_all 1.050
_refine_ls_R_factor_all 0.0756
_refine_ls_R_factor_gt 0.0565
_refine_ls_shift/su_max 0.004
_refine_ls_shift/su_mean 0.000
_refine_ls_structure_factor_coef Fsqd
_refine_ls_weighting_details 'calc w=1/[\s^2^(Fo^2^)+(0.0954P)^2^+9.9589P] where P=(Fo^2^+2Fc^2^)/3'
_refine_ls_weighting_scheme calc
_refine_ls_wR_factor_gt 0.1700
_refine_ls_wR_factor_ref 0.1804
_reflns_number_gt 8610
_reflns_number_total 11340
_reflns_threshold_expression >2\s(I)
_cod_data_source_file c0dt01705a.txt
_cod_data_source_block tdk672_0ma
_cod_depositor_comments
;
The following automatic conversions were performed:
'_symmetry_cell_setting' value 'Monoclinic' changed to 'monoclinic'
according to '/home/saulius/struct/CIF-dictionaries/cif_core.dic'
dictionary named 'cif_core.dic' version 2.4.1 from
2010-06-29.

'_exptl_absorpt_correction_type' value 'Multi-scan' changed
to 'multi-scan' according to
'/home/saulius/struct/CIF-dictionaries/cif_core.dic' dictionary named
'cif_core.dic' version 2.4.1 from 2010-06-29.

Automatic conversion script
Id: cif_fix_enum 1555 2011-01-17 13:19:09Z saulius 

The following automatic conversions were performed:

'_exptl_crystal_density_meas' value 'not measured' was changed to '?'
- the value is perceived as not measured.

Automatic conversion script
Id: cif_fix_values 3008 2015-01-20 13:52:24Z robertas 
;
_cod_original_sg_symbol_H-M P2(1)/c
_cod_original_formula_sum 'C50.50 H51.75 I2 N8 Ni3 O10.50'
_cod_database_code 7015541

loop_
_symmetry_equiv_pos_as_xyz
'x, y, z'
'-x, y+1/2, -z+1/2'
'-x, -y, -z'
'x, -y-1/2, z-1/2'

loop_
_atom_site_label
_atom_site_type_symbol
_atom_site_fract_x
_atom_site_fract_y
_atom_site_fract_z
_atom_site_U_iso_or_equiv
_atom_site_adp_type
_atom_site_occupancy
_atom_site_symmetry_multiplicity
_atom_site_calc_flag
_atom_site_refinement_flags
_atom_site_disorder_assembly
_atom_site_disorder_group
Ni1 Ni 0.19072(2) 0.48241(4) 0.23880(3) 0.03318(15) Uani 1 1 d U . .
Ni2 Ni 0.25529(3) 0.40737(5) 0.38636(4) 0.0518(2) Uani 1 1 d U . .
Ni3 Ni 0.31043(2) 0.55194(4) 0.33297(4) 0.03543(15) Uani 1 1 d U . .
I1 I 0.389360(19) 0.93821(3) 0.36931(3) 0.07659(17) Uani 1 1 d . . .
I2A I 0.10348(8) -0.03859(10) 0.2659(3) 0.1696(13) Uani 0.607(6) 1 d P . .
I2B I 0.0848(4) 0.5575(3) -0.1552(9) 0.347(9) Uani 0.393(6) 1 d P . .
N1 N 0.15265(16) 0.3815(3) 0.1664(2) 0.0394(8) Uani 1 1 d U . .
N2 N 0.25084(18) 0.2801(3) 0.3769(3) 0.0476(9) Uani 1 1 d U . .
N3 N 0.12548(16) 0.5622(3) 0.2529(3) 0.0398(8) Uani 1 1 d U . .
N4 N 0.28119(16) 0.6648(2) 0.2707(2) 0.0389(8) Uani 1 1 d U . .
N5 N 0.21523(17) 0.5472(2) 0.1362(2) 0.0388(8) Uani 1 1 d U . .
N6 N 0.37446(17) 0.5283(3) 0.2662(3) 0.0451(9) Uani 1 1 d U . .
N7 N 0.25891(18) 0.4202(3) 0.5136(3) 0.0473(9) Uani 1 1 d U . .
N8 N 0.35218(16) 0.6130(3) 0.4429(2) 0.0415(8) Uani 1 1 d U . .
O1 O 0.17620(13) 0.39885(19) 0.33329(19) 0.0366(6) Uani 1 1 d U . .
O2 O 0.10822(14) 0.2967(2) 0.3486(2) 0.0474(8) Uani 1 1 d U . .
O3 O 0.22805(13) 0.55317(19) 0.34843(19) 0.0344(6) Uani 1 1 d U . .
O4 O 0.21062(15) 0.6729(2) 0.4286(2) 0.0464(8) Uani 1 1 d U . .
O5 O 0.27410(13) 0.44957(19) 0.25187(19) 0.0360(6) Uani 1 1 d U . .
O6 O 0.28838(16) 0.3780(2) 0.1266(2) 0.0506(8) Uani 1 1 d U . .
O7 O 0.33205(14) 0.4501(2) 0.41487(19) 0.0408(7) Uani 1 1 d U . .
O8 O 0.39814(16) 0.4135(3) 0.5344(2) 0.0597(10) Uani 1 1 d U . .
C1 C 0.1397(2) 0.3782(4) 0.0803(3) 0.0557(13) Uani 1 1 d U . .
H1 H 0.1495 0.4244 0.0485 0.067 Uiso 1 1 calc R . .
C2 C 0.1124(3) 0.3098(4) 0.0364(3) 0.0612(14) Uani 1 1 d U . .
H2 H 0.1039 0.3100 -0.0236 0.073 Uiso 1 1 calc R . .
C3 C 0.0980(3) 0.2417(4) 0.0823(4) 0.0614(14) Uani 1 1 d U . .
H3 H 0.0791 0.1950 0.0541 0.074 Uiso 1 1 calc R . .
C4 C 0.1118(2) 0.2433(3) 0.1706(3) 0.0522(12) Uani 1 1 d U . .
H4 H 0.1027 0.1971 0.2030 0.063 Uiso 1 1 calc R . .
C5 C 0.13961(19) 0.3141(3) 0.2114(3) 0.0375(9) Uani 1 1 d U . .
C6 C 0.15634(19) 0.3195(3) 0.3104(3) 0.0367(9) Uani 1 1 d U . .
C7 C 0.1994(2) 0.2504(3) 0.3457(3) 0.0390(9) Uani 1 1 d U . .
C8 C 0.1871(3) 0.1642(3) 0.3507(3) 0.0511(12) Uani 1 1 d U . .
H8 H 0.1509 0.1443 0.3294 0.061 Uiso 1 1 calc R . .
C9 C 0.2279(3) 0.1089(4) 0.3865(4) 0.0638(15) Uani 1 1 d U . .
H9 H 0.2196 0.0510 0.3912 0.077 Uiso 1 1 calc R . .
C10 C 0.2813(3) 0.1387(4) 0.4159(4) 0.0680(16) Uani 1 1 d U . .
H10 H 0.3102 0.1014 0.4391 0.082 Uiso 1 1 calc R . .
C11 C 0.2912(3) 0.2244(4) 0.4105(4) 0.0640(15) Uani 1 1 d U . .
H11 H 0.3274 0.2450 0.4310 0.077 Uiso 1 1 calc R . .
C12 C 0.0633(2) 0.3568(4) 0.3319(5) 0.0703(17) Uani 1 1 d U . .
H12A H 0.0325 0.3380 0.3591 0.105 Uiso 1 1 calc R . .
H12B H 0.0506 0.3614 0.2706 0.105 Uiso 1 1 calc R . .
H12C H 0.0763 0.4118 0.3546 0.105 Uiso 1 1 calc R . .
C13 C 0.0715(2) 0.5540(4) 0.2162(4) 0.0541(13) Uani 1 1 d U . .
H13 H 0.0611 0.5095 0.1773 0.065 Uiso 1 1 calc R . .
C14 C 0.0302(3) 0.6099(5) 0.2345(5) 0.0738(18) Uani 1 1 d U . .
H14 H -0.0074 0.6029 0.2085 0.089 Uiso 1 1 calc R . .
C15 C 0.0457(3) 0.6760(5) 0.2916(5) 0.0776(19) Uani 1 1 d U . .
H15 H 0.0188 0.7150 0.3036 0.093 Uiso 1 1 calc R . .
C16 C 0.1011(2) 0.6838(4) 0.3308(4) 0.0591(14) Uani 1 1 d U . .
H16 H 0.1122 0.7269 0.3710 0.071 Uiso 1 1 calc R . .
C17 C 0.14036(19) 0.6258(3) 0.3090(3) 0.0407(10) Uani 1 1 d U . .
C18 C 0.20365(18) 0.6323(3) 0.3465(3) 0.0361(9) Uani 1 1 d U . .
C20 C 0.23310(19) 0.6943(3) 0.2924(3) 0.0378(9) Uani 1 1 d U . .
C21 C 0.2129(2) 0.7752(3) 0.2688(3) 0.0510(12) Uani 1 1 d U . .
H21 H 0.1796 0.7947 0.2851 0.061 Uiso 1 1 calc R . .
C22 C 0.2418(3) 0.8256(4) 0.2222(4) 0.0598(14) Uani 1 1 d U . .
H22 H 0.2287 0.8804 0.2062 0.072 Uiso 1 1 calc R . .
C23 C 0.2905(3) 0.7961(4) 0.1984(4) 0.0601(14) Uani 1 1 d U . .
H23 H 0.3105 0.8298 0.1651 0.072 Uiso 1 1 calc R . .
C25 C 0.3093(2) 0.7159(3) 0.2244(3) 0.0510(12) Uani 1 1 d U . .
H25 H 0.3429 0.6962 0.2094 0.061 Uiso 1 1 calc R . .
C26 C 0.1937(3) 0.6214(4) 0.4946(4) 0.0691(17) Uani 1 1 d U . .
H26A H 0.1995 0.6525 0.5481 0.104 Uiso 1 1 calc R . .
H26B H 0.2157 0.5697 0.5014 0.104 Uiso 1 1 calc R . .
H26C H 0.1543 0.6072 0.4787 0.104 Uiso 1 1 calc R . .
C27 C 0.1859(2) 0.6054(3) 0.0860(3) 0.0502(12) Uani 1 1 d U . .
H27 H 0.1512 0.6227 0.0986 0.060 Uiso 1 1 calc R . .
C28 C 0.2043(3) 0.6415(4) 0.0165(4) 0.0609(14) Uani 1 1 d U . .
H28 H 0.1824 0.6823 -0.0172 0.073 Uiso 1 1 calc R . .
C29 C 0.2551(3) 0.6168(4) -0.0028(4) 0.0607(14) Uani 1 1 d U . .
H29 H 0.2682 0.6408 -0.0499 0.073 Uiso 1 1 calc R . .
C30 C 0.2866(3) 0.5567(3) 0.0472(3) 0.0516(12) Uani 1 1 d U . .
H30 H 0.3214 0.5392 0.0350 0.062 Uiso 1 1 calc R . .
C31 C 0.2654(2) 0.5222(3) 0.1171(3) 0.0395(10) Uani 1 1 d U . .
C32 C 0.2967(2) 0.4538(3) 0.1771(3) 0.0402(10) Uani 1 1 d U . .
C33 C 0.3593(2) 0.4758(3) 0.1979(3) 0.0461(11) Uani 1 1 d U . .
C34 C 0.3981(3) 0.4493(5) 0.1482(5) 0.0716(17) Uani 1 1 d U . .
H34 H 0.3870 0.4135 0.1010 0.086 Uiso 1 1 calc R . .
C35 C 0.4532(3) 0.4760(5) 0.1687(6) 0.087(2) Uani 1 1 d U . .
H35 H 0.4798 0.4584 0.1356 0.104 Uiso 1 1 calc R . .
C36 C 0.4685(3) 0.5278(5) 0.2372(5) 0.0810(19) Uani 1 1 d U . .
H36 H 0.5058 0.5459 0.2524 0.097 Uiso 1 1 calc R . .
C37 C 0.4279(2) 0.5541(4) 0.2850(4) 0.0609(14) Uani 1 1 d U . .
H37 H 0.4385 0.5908 0.3317 0.073 Uiso 1 1 calc R . .
C38 C 0.3048(3) 0.3008(4) 0.1731(4) 0.0754(19) Uani 1 1 d U . .
H38A H 0.2978 0.2528 0.1345 0.113 Uiso 1 1 calc R . .
H38B H 0.2833 0.2944 0.2189 0.113 Uiso 1 1 calc R . .
H38C H 0.3443 0.3033 0.1971 0.113 Uiso 1 1 calc R . .
C39 C 0.2167(3) 0.4033(4) 0.5580(4) 0.0655(16) Uani 1 1 d U . .
H39 H 0.1824 0.3827 0.5282 0.079 Uiso 1 1 calc R . .
C40 C 0.2227(3) 0.4153(4) 0.6449(4) 0.0719(17) Uani 1 1 d U . .
H40 H 0.1929 0.4034 0.6740 0.086 Uiso 1 1 calc R . .
C41 C 0.2721(4) 0.4443(4) 0.6877(4) 0.0752(19) Uani 1 1 d U . .
H41 H 0.2764 0.4542 0.7470 0.090 Uiso 1 1 calc R . .
C42 C 0.3170(3) 0.4600(4) 0.6447(4) 0.0608(15) Uani 1 1 d U . .
H42 H 0.3520 0.4775 0.6745 0.073 Uiso 1 1 calc R . .
C43 C 0.3077(2) 0.4487(3) 0.5564(3) 0.0436(10) Uani 1 1 d U . .
C44 C 0.3522(2) 0.4683(3) 0.4994(3) 0.0428(10) Uani 1 1 d U . .
C45 C 0.3716(2) 0.5613(3) 0.5090(3) 0.0437(10) Uani 1 1 d U . .
C46 C 0.4060(2) 0.5915(4) 0.5820(4) 0.0606(14) Uani 1 1 d U . .
H46 H 0.4199 0.5541 0.6267 0.073 Uiso 1 1 calc R . .
C47 C 0.4200(3) 0.6775(5) 0.5888(4) 0.0717(17) Uani 1 1 d U . .
H47 H 0.4433 0.6986 0.6377 0.086 Uiso 1 1 calc R . .
C48 C 0.3984(3) 0.7313(4) 0.5211(4) 0.0670(16) Uani 1 1 d U . .
H48 H 0.4062 0.7897 0.5243 0.080 Uiso 1 1 calc R . .
C49 C 0.3656(2) 0.6971(4) 0.4495(4) 0.0541(12) Uani 1 1 d U . .
H49 H 0.3519 0.7331 0.4035 0.065 Uiso 1 1 calc R . .
C50 C 0.4410(3) 0.4085(5) 0.4823(5) 0.083(2) Uani 1 1 d U . .
H50A H 0.4706 0.3710 0.5092 0.124 Uiso 1 1 calc R . .
H50B H 0.4563 0.4646 0.4763 0.124 Uiso 1 1 calc R . .
H50C H 0.4251 0.3866 0.4262 0.124 Uiso 1 1 calc R . .
O60 O 0.4608(5) 0.7432(8) 0.8039(8) 0.204(4) Uiso 1 1 d DU . .
C60 C 0.5194(7) 0.7465(12) 0.8283(11) 0.209(7) Uiso 1 1 d DU . .
H60A H 0.5294 0.7938 0.8670 0.314 Uiso 1 1 calc R . .
H60B H 0.5365 0.7539 0.7778 0.314 Uiso 1 1 calc R . .
H60C H 0.5326 0.6941 0.8568 0.314 Uiso 1 1 calc R . .
O61 O 0.4421(9) 0.1467(14) 0.4548(14) 0.344(10) Uiso 1 1 d DU . .
C61 C 0.4396(10) 0.1720(16) 0.3731(15) 0.281(11) Uiso 1 1 d DU . .
H61A H 0.4107 0.1404 0.3363 0.422 Uiso 1 1 calc R . .
H61B H 0.4754 0.1618 0.3555 0.422 Uiso 1 1 calc R . .
H61C H 0.4309 0.2321 0.3685 0.422 Uiso 1 1 calc R . .
C62 C 0.0418(9) 0.6755(14) 0.0055(14) 0.150(7) Uiso 0.607(6) 1 d PDU . .
H62A H 0.0067 0.6981 0.0170 0.225 Uiso 0.607(6) 1 calc PR . .
H62B H 0.0588 0.7158 -0.0284 0.225 Uiso 0.607(6) 1 calc PR . .
H62C H 0.0668 0.6653 0.0592 0.225 Uiso 0.607(6) 1 calc PR . .
O62 O 0.0321(10) 0.6011(15) -0.0384(15) 0.242(9) Uiso 0.607(6) 1 d PDU . .

loop_
_atom_site_aniso_label
_atom_site_aniso_U_11
_atom_site_aniso_U_22
_atom_site_aniso_U_33
_atom_site_aniso_U_23
_atom_site_aniso_U_13
_atom_site_aniso_U_12
Ni1 0.0367(3) 0.0310(3) 0.0319(3) 0.0014(2) 0.0061(2) -0.0010(2)
Ni2 0.0570(4) 0.0504(4) 0.0426(4) 0.0117(3) -0.0063(3) -0.0166(3)
Ni3 0.0336(3) 0.0368(3) 0.0360(3) 0.0022(2) 0.0063(2) -0.0008(2)
I1 0.0611(3) 0.0794(3) 0.0912(3) 0.0152(2) 0.0185(2) 0.0002(2)
I2A 0.0810(8) 0.0675(8) 0.369(4) -0.0307(12) 0.0634(14) 0.0016(6)
I2B 0.227(7) 0.139(3) 0.568(17) 0.088(6) -0.233(9) -0.107(4)
N1 0.045(2) 0.042(2) 0.0325(17) -0.0026(16) 0.0087(15) -0.0038(17)
N2 0.052(2) 0.047(2) 0.043(2) 0.0115(18) 0.0084(18) 0.0027(18)
N3 0.0362(19) 0.040(2) 0.043(2) -0.0001(16) 0.0062(16) -0.0008(16)
N4 0.039(2) 0.038(2) 0.0388(19) 0.0046(16) 0.0060(15) -0.0036(16)
N5 0.046(2) 0.034(2) 0.0369(18) 0.0049(15) 0.0069(16) -0.0023(16)
N6 0.0370(19) 0.049(2) 0.051(2) 0.0063(18) 0.0123(17) -0.0002(17)
N7 0.048(2) 0.050(2) 0.044(2) 0.0110(18) 0.0068(17) -0.0011(19)
N8 0.039(2) 0.043(2) 0.042(2) -0.0023(16) 0.0055(16) -0.0027(17)
O1 0.0449(16) 0.0319(15) 0.0348(15) -0.0014(12) 0.0116(13) -0.0052(13)
O2 0.0482(18) 0.0436(19) 0.0558(19) 0.0021(16) 0.0244(16) -0.0054(15)
O3 0.0369(15) 0.0306(15) 0.0358(15) -0.0021(12) 0.0070(12) -0.0003(12)
O4 0.060(2) 0.0415(19) 0.0388(16) -0.0104(14) 0.0114(15) -0.0008(16)
O5 0.0387(15) 0.0363(16) 0.0342(14) 0.0005(12) 0.0100(12) 0.0026(13)
O6 0.072(2) 0.0380(18) 0.0458(18) -0.0061(15) 0.0222(17) 0.0017(17)
O7 0.0462(17) 0.0393(17) 0.0356(15) 0.0017(13) 0.0036(13) 0.0007(14)
O8 0.054(2) 0.065(2) 0.056(2) 0.0093(19) -0.0051(17) 0.0148(19)
C1 0.070(4) 0.064(3) 0.034(2) -0.004(2) 0.010(2) -0.016(3)
C2 0.074(4) 0.069(4) 0.039(3) -0.014(2) 0.006(3) -0.008(3)
C3 0.070(4) 0.057(3) 0.055(3) -0.020(3) 0.004(3) -0.010(3)
C4 0.058(3) 0.041(3) 0.054(3) -0.006(2) 0.001(2) -0.008(2)
C5 0.038(2) 0.034(2) 0.041(2) -0.0035(18) 0.0092(18) 0.0008(18)
C6 0.041(2) 0.033(2) 0.038(2) -0.0008(18) 0.0125(18) -0.0045(18)
C7 0.051(2) 0.037(2) 0.032(2) 0.0028(18) 0.0126(18) 0.0013(19)
C8 0.067(3) 0.043(3) 0.046(3) 0.004(2) 0.017(2) 0.003(2)
C9 0.098(4) 0.044(3) 0.051(3) 0.006(2) 0.019(3) 0.012(3)
C10 0.089(4) 0.064(4) 0.051(3) 0.019(3) 0.014(3) 0.032(3)
C11 0.056(3) 0.077(4) 0.058(3) 0.019(3) 0.007(3) 0.010(3)
C12 0.050(3) 0.072(4) 0.097(5) 0.007(4) 0.033(3) 0.005(3)
C13 0.043(3) 0.053(3) 0.063(3) -0.001(3) 0.002(2) -0.003(2)
C14 0.038(3) 0.080(4) 0.100(5) -0.001(4) 0.001(3) 0.006(3)
C15 0.049(3) 0.072(4) 0.113(5) -0.010(4) 0.016(3) 0.015(3)
C16 0.050(3) 0.049(3) 0.080(4) -0.012(3) 0.018(3) 0.007(2)
C17 0.039(2) 0.039(2) 0.046(2) 0.000(2) 0.0113(19) 0.0025(19)
C18 0.037(2) 0.033(2) 0.038(2) -0.0040(18) 0.0058(17) 0.0005(18)
C20 0.041(2) 0.035(2) 0.036(2) -0.0023(18) 0.0021(18) -0.0021(18)
C21 0.055(3) 0.042(3) 0.056(3) 0.005(2) 0.008(2) 0.005(2)
C22 0.074(4) 0.038(3) 0.066(3) 0.010(3) 0.008(3) -0.002(3)
C23 0.073(4) 0.046(3) 0.062(3) 0.015(3) 0.014(3) -0.010(3)
C25 0.055(3) 0.047(3) 0.052(3) 0.007(2) 0.011(2) -0.007(2)
C26 0.097(5) 0.070(4) 0.044(3) 0.000(3) 0.026(3) 0.014(4)
C27 0.057(3) 0.042(3) 0.049(3) 0.010(2) 0.002(2) 0.001(2)
C28 0.080(4) 0.050(3) 0.049(3) 0.019(2) 0.002(3) -0.005(3)
C29 0.088(4) 0.052(3) 0.045(3) 0.012(2) 0.018(3) -0.009(3)
C30 0.070(3) 0.048(3) 0.042(3) -0.001(2) 0.025(2) -0.010(2)
C31 0.051(3) 0.037(2) 0.031(2) -0.0024(18) 0.0102(18) -0.007(2)
C32 0.050(2) 0.039(2) 0.034(2) -0.0035(18) 0.0147(19) 0.0032(19)
C33 0.046(2) 0.047(3) 0.049(3) 0.005(2) 0.018(2) 0.006(2)
C34 0.064(3) 0.082(5) 0.077(4) -0.009(3) 0.036(3) 0.005(3)
C35 0.061(4) 0.101(6) 0.109(5) -0.006(4) 0.047(4) 0.006(4)
C36 0.039(3) 0.102(6) 0.107(5) 0.010(4) 0.025(3) -0.002(3)
C37 0.043(3) 0.069(4) 0.072(4) 0.007(3) 0.011(2) -0.005(3)
C38 0.108(5) 0.046(3) 0.078(4) -0.003(3) 0.032(4) 0.017(3)
C39 0.059(3) 0.074(4) 0.065(3) 0.019(3) 0.015(3) -0.015(3)
C40 0.085(4) 0.069(4) 0.072(4) 0.010(3) 0.040(3) -0.014(3)
C41 0.114(5) 0.068(4) 0.048(3) 0.002(3) 0.027(3) -0.021(4)
C42 0.078(4) 0.060(4) 0.044(3) 0.000(3) 0.008(3) -0.016(3)
C43 0.052(3) 0.037(2) 0.041(2) 0.005(2) 0.005(2) 0.000(2)
C44 0.040(2) 0.047(3) 0.039(2) 0.004(2) 0.0004(18) 0.004(2)
C45 0.037(2) 0.051(3) 0.042(2) -0.001(2) 0.0052(19) -0.004(2)
C46 0.057(3) 0.068(3) 0.051(3) 0.003(3) -0.007(2) -0.013(3)
C47 0.071(4) 0.082(4) 0.057(3) -0.010(3) -0.006(3) -0.028(3)
C48 0.074(4) 0.057(3) 0.068(4) -0.010(3) 0.006(3) -0.026(3)
C49 0.053(3) 0.047(3) 0.060(3) -0.002(2) 0.003(2) -0.007(2)
C50 0.054(4) 0.094(5) 0.100(5) 0.003(4) 0.012(3) 0.021(4)

loop_
_atom_type_symbol
_atom_type_description
_atom_type_scat_dispersion_real
_atom_type_scat_dispersion_imag
_atom_type_scat_source
C C 0.0033 0.0016 'International Tables Vol C Tables 4.2.6.8 and 6.1.1.4'
H H 0.0000 0.0000 'International Tables Vol C Tables 4.2.6.8 and 6.1.1.4'
N N 0.0061 0.0033 'International Tables Vol C Tables 4.2.6.8 and 6.1.1.4'
O O 0.0106 0.0060 'International Tables Vol C Tables 4.2.6.8 and 6.1.1.4'
Ni Ni 0.3393 1.1124 'International Tables Vol C Tables 4.2.6.8 and 6.1.1.4'
I I -0.4742 1.8119 'International Tables Vol C Tables 4.2.6.8 and 6.1.1.4'

loop_
_geom_angle_atom_site_label_1
_geom_angle_atom_site_label_2
_geom_angle_atom_site_label_3
_geom_angle
_geom_angle_site_symmetry_1
_geom_angle_site_symmetry_3
_geom_angle_publ_flag
N3 Ni1 O5 154.01(14) . . ?
N3 Ni1 O1 94.61(14) . . ?
O5 Ni1 O1 93.07(12) . . ?
N3 Ni1 N1 104.47(16) . . ?
O5 Ni1 N1 101.39(14) . . ?
O1 Ni1 N1 78.35(13) . . ?
N3 Ni1 N5 96.47(16) . . ?
O5 Ni1 N5 78.21(14) . . ?
O1 Ni1 N5 168.52(14) . . ?
N1 Ni1 N5 95.90(15) . . ?
N3 Ni1 O3 79.56(14) . . ?
O5 Ni1 O3 77.18(12) . . ?
O1 Ni1 O3 81.03(12) . . ?
N1 Ni1 O3 159.23(13) . . ?
N5 Ni1 O3 103.95(14) . . ?
N3 Ni1 Ni2 119.28(11) . . ?
O5 Ni1 Ni2 54.60(8) . . ?
O1 Ni1 Ni2 43.70(9) . . ?
N1 Ni1 Ni2 105.37(11) . . ?
N5 Ni1 Ni2 130.83(11) . . ?
O3 Ni1 Ni2 56.60(8) . . ?
O7 Ni2 O1 160.56(13) . . ?
O7 Ni2 N2 113.37(16) . . ?
O1 Ni2 N2 82.17(15) . . ?
O7 Ni2 N7 81.87(15) . . ?
O1 Ni2 N7 107.88(15) . . ?
N2 Ni2 N7 99.64(17) . . ?
O7 Ni2 O5 77.70(12) . . ?
O1 Ni2 O5 87.62(11) . . ?
N2 Ni2 O5 103.32(14) . . ?
N7 Ni2 O5 153.87(15) . . ?
O7 Ni2 Ni1 114.48(9) . . ?
O1 Ni2 Ni1 46.80(9) . . ?
N2 Ni2 Ni1 109.79(12) . . ?
N7 Ni2 Ni1 134.91(13) . . ?
O5 Ni2 Ni1 45.63(8) . . ?
O7 Ni2 Ni3 46.84(9) . . ?
O1 Ni2 Ni3 113.72(9) . . ?
N2 Ni2 Ni3 142.95(12) . . ?
N7 Ni2 Ni3 106.03(13) . . ?
O5 Ni2 Ni3 47.86(8) . . ?
Ni1 Ni2 Ni3 69.01(2) . . ?
O3 Ni3 N6 153.93(15) . . ?
O3 Ni3 O7 94.52(13) . . ?
N6 Ni3 O7 92.90(15) . . ?
O3 Ni3 N8 103.72(14) . . ?
N6 Ni3 N8 102.24(16) . . ?
O7 Ni3 N8 78.51(14) . . ?
O3 Ni3 N4 77.95(13) . . ?
N6 Ni3 N4 97.76(16) . . ?
O7 Ni3 N4 168.30(14) . . ?
N8 Ni3 N4 94.45(15) . . ?
O3 Ni3 O5 76.83(11) . . ?
N6 Ni3 O5 79.90(15) . . ?
O7 Ni3 O5 80.05(12) . . ?
N8 Ni3 O5 158.54(14) . . ?
N4 Ni3 O5 106.50(14) . . ?
O3 Ni3 Ni2 57.00(9) . . ?
N6 Ni3 Ni2 116.31(12) . . ?
O7 Ni3 Ni2 43.50(9) . . ?
N8 Ni3 Ni2 107.78(11) . . ?
N4 Ni3 Ni2 132.96(11) . . ?
O5 Ni3 Ni2 54.04(8) . . ?
C5 N1 C1 118.1(4) . . ?
C5 N1 Ni1 115.7(3) . . ?
C1 N1 Ni1 126.3(4) . . ?
C7 N2 C11 118.7(5) . . ?
C7 N2 Ni2 114.2(3) . . ?
C11 N2 Ni2 126.2(4) . . ?
C13 N3 C17 119.1(4) . . ?
C13 N3 Ni1 127.1(4) . . ?
C17 N3 Ni1 113.7(3) . . ?
C25 N4 C20 118.1(4) . . ?
C25 N4 Ni3 126.8(3) . . ?
C20 N4 Ni3 114.1(3) . . ?
C27 N5 C31 118.0(4) . . ?
C27 N5 Ni1 127.3(4) . . ?
C31 N5 Ni1 114.6(3) . . ?
C37 N6 C33 118.6(5) . . ?
C37 N6 Ni3 128.0(4) . . ?
C33 N6 Ni3 113.2(3) . . ?
C43 N7 C39 118.8(5) . . ?
C43 N7 Ni2 115.1(3) . . ?
C39 N7 Ni2 126.1(4) . . ?
C45 N8 C49 118.7(4) . . ?
C45 N8 Ni3 115.1(3) . . ?
C49 N8 Ni3 125.8(4) . . ?
C6 O1 Ni2 116.8(3) . . ?
C6 O1 Ni1 119.1(3) . . ?
Ni2 O1 Ni1 89.50(12) . . ?
C12 O2 C6 113.6(4) . . ?
C18 O3 Ni3 115.4(3) . . ?
C18 O3 Ni1 109.6(2) . . ?
Ni3 O3 Ni1 100.54(12) . . ?
C18 O4 C26 113.9(4) . . ?
C32 O5 Ni1 115.2(3) . . ?
C32 O5 Ni3 107.0(3) . . ?
Ni1 O5 Ni3 99.50(12) . . ?
C32 O5 Ni2 162.3(3) . . ?
Ni1 O5 Ni2 79.76(10) . . ?
Ni3 O5 Ni2 78.11(10) . . ?
C32 O6 C38 114.8(4) . . ?
C44 O7 Ni2 117.4(3) . . ?
C44 O7 Ni3 117.2(3) . . ?
Ni2 O7 Ni3 89.66(13) . . ?
C50 O8 C44 113.5(4) . . ?
N1 C1 C2 123.1(5) . . ?
C3 C2 C1 118.9(5) . . ?
C2 C3 C4 118.9(5) . . ?
C3 C4 C5 119.6(5) . . ?
N1 C5 C4 121.4(4) . . ?
N1 C5 C6 116.6(4) . . ?
C4 C5 C6 122.0(4) . . ?
O1 C6 O2 112.8(3) . . ?
O1 C6 C7 111.3(4) . . ?
O2 C6 C7 102.5(3) . . ?
O1 C6 C5 109.7(4) . . ?
O2 C6 C5 108.7(4) . . ?
C7 C6 C5 111.7(4) . . ?
N2 C7 C8 120.8(5) . . ?
N2 C7 C6 114.4(4) . . ?
C8 C7 C6 124.6(5) . . ?
C9 C8 C7 119.9(6) . . ?
C8 C9 C10 119.5(6) . . ?
C11 C10 C9 118.4(6) . . ?
N2 C11 C10 122.6(6) . . ?
N3 C13 C14 121.9(6) . . ?
C15 C14 C13 118.9(6) . . ?
C16 C15 C14 119.4(6) . . ?
C15 C16 C17 118.6(6) . . ?
N3 C17 C16 122.1(5) . . ?
N3 C17 C18 115.9(4) . . ?
C16 C17 C18 122.0(5) . . ?
O3 C18 O4 113.6(4) . . ?
O3 C18 C17 109.9(4) . . ?
O4 C18 C17 109.4(4) . . ?
O3 C18 C20 110.2(4) . . ?
O4 C18 C20 103.2(3) . . ?
C17 C18 C20 110.4(4) . . ?
N4 C20 C21 121.7(4) . . ?
N4 C20 C18 114.9(4) . . ?
C21 C20 C18 123.3(4) . . ?
C22 C21 C20 119.3(5) . . ?
C21 C22 C23 119.8(5) . . ?
C22 C23 C25 118.7(5) . . ?
N4 C25 C23 122.4(5) . . ?
N5 C27 C28 123.2(5) . . ?
C29 C28 C27 119.0(5) . . ?
C28 C29 C30 119.7(5) . . ?
C29 C30 C31 118.4(5) . . ?
N5 C31 C30 121.7(5) . . ?
N5 C31 C32 115.3(4) . . ?
C30 C31 C32 123.0(5) . . ?
O5 C32 O6 113.4(4) . . ?
O5 C32 C33 110.3(4) . . ?
O6 C32 C33 110.3(4) . . ?
O5 C32 C31 109.5(4) . . ?
O6 C32 C31 103.3(4) . . ?
C33 C32 C31 109.7(4) . . ?
N6 C33 C34 121.1(5) . . ?
N6 C33 C32 115.4(4) . . ?
C34 C33 C32 123.4(5) . . ?
C35 C34 C33 119.7(7) . . ?
C36 C35 C34 119.3(6) . . ?
C35 C36 C37 119.3(6) . . ?
N6 C37 C36 122.0(6) . . ?
N7 C39 C40 122.1(6) . . ?
C41 C40 C39 118.9(6) . . ?
C40 C41 C42 120.7(6) . . ?
C43 C42 C41 117.5(6) . . ?
N7 C43 C42 121.9(5) . . ?
N7 C43 C44 114.5(4) . . ?
C42 C43 C44 123.5(5) . . ?
O7 C44 O8 111.7(4) . . ?
O7 C44 C45 110.3(4) . . ?
O8 C44 C45 109.2(4) . . ?
O7 C44 C43 111.1(4) . . ?
O8 C44 C43 103.0(4) . . ?
C45 C44 C43 111.4(4) . . ?
N8 C45 C46 121.3(5) . . ?
N8 C45 C44 116.0(4) . . ?
C46 C45 C44 122.6(5) . . ?
C45 C46 C47 120.0(6) . . ?
C46 C47 C48 118.5(5) . . ?
C49 C48 C47 118.7(6) . . ?
N8 C49 C48 122.7(6) . . ?

loop_
_geom_bond_atom_site_label_1
_geom_bond_atom_site_label_2
_geom_bond_distance
_geom_bond_site_symmetry_2
_geom_bond_publ_flag
Ni1 N3 2.042(4) . ?
Ni1 O5 2.042(3) . ?
Ni1 O1 2.049(3) . ?
Ni1 N1 2.061(4) . ?
Ni1 N5 2.070(4) . ?
Ni1 O3 2.110(3) . ?
Ni1 Ni2 2.8109(9) . ?
Ni2 O7 1.938(3) . ?
Ni2 O1 1.942(3) . ?
Ni2 N2 1.993(5) . ?
Ni2 N7 1.994(4) . ?
Ni2 O5 2.328(3) . ?
Ni2 Ni3 2.8151(9) . ?
Ni3 O3 2.033(3) . ?
Ni3 N6 2.038(4) . ?
Ni3 O7 2.054(3) . ?
Ni3 N8 2.072(4) . ?
Ni3 N4 2.076(4) . ?
Ni3 O5 2.133(3) . ?
I2A I2B 1.418(15) 4_566 ?
I2B I2A 1.418(15) 4_565 ?
N1 C5 1.333(6) . ?
N1 C1 1.335(6) . ?
N2 C7 1.330(6) . ?
N2 C11 1.340(7) . ?
N3 C13 1.331(7) . ?
N3 C17 1.335(6) . ?
N4 C25 1.338(6) . ?
N4 C20 1.340(6) . ?
N5 C27 1.324(6) . ?
N5 C31 1.347(6) . ?
N6 C37 1.328(7) . ?
N6 C33 1.348(7) . ?
N7 C43 1.322(7) . ?
N7 C39 1.351(7) . ?
N8 C45 1.334(6) . ?
N8 C49 1.351(7) . ?
O1 C6 1.354(5) . ?
O2 C12 1.420(7) . ?
O2 C6 1.435(5) . ?
O3 C18 1.365(5) . ?
O4 C18 1.419(5) . ?
O4 C26 1.424(7) . ?
O5 C32 1.377(5) . ?
O6 C32 1.418(6) . ?
O6 C38 1.429(7) . ?
O7 C44 1.361(5) . ?
O8 C50 1.423(8) . ?
O8 C44 1.429(6) . ?
C1 C2 1.373(8) . ?
C2 C3 1.360(9) . ?
C3 C4 1.368(8) . ?
C4 C5 1.389(7) . ?
C5 C6 1.538(6) . ?
C6 C7 1.531(6) . ?
C7 C8 1.381(7) . ?
C8 C9 1.352(8) . ?
C9 C10 1.367(10) . ?
C10 C11 1.363(9) . ?
C13 C14 1.387(9) . ?
C14 C15 1.374(10) . ?
C15 C16 1.372(9) . ?
C16 C17 1.390(7) . ?
C17 C18 1.535(6) . ?
C18 C20 1.538(6) . ?
C20 C21 1.380(7) . ?
C21 C22 1.346(8) . ?
C22 C23 1.368(9) . ?
C23 C25 1.369(8) . ?
C27 C28 1.366(7) . ?
C28 C29 1.362(9) . ?
C29 C30 1.366(8) . ?
C30 C31 1.395(6) . ?
C31 C32 1.532(7) . ?
C32 C33 1.522(7) . ?
C33 C34 1.378(7) . ?
C34 C35 1.371(10) . ?
C35 C36 1.345(11) . ?
C36 C37 1.390(9) . ?
C39 C40 1.359(9) . ?
C40 C41 1.338(10) . ?
C41 C42 1.389(9) . ?
C42 C43 1.378(7) . ?
C43 C44 1.536(7) . ?
C44 C45 1.524(7) . ?
C45 C46 1.375(7) . ?
C46 C47 1.382(9) . ?
C47 C48 1.383(9) . ?
C48 C49 1.365(8) . ?
O60 C60 1.392(13) . ?
O61 C61 1.334(16) . ?
C62 O62 1.349(16) . ?
